data_4328252
loop_
_publ_author_name
'Long Jiang'
'Xian-Rui Meng'
'Hua Xiang'
'Ping Ju'
'Di-Chang Zhong'
'Tong-Bu Lu'

_publ_section_title
;
 Variations of Structures and Gas Sorption Properties of Three
 Coordination Polymers Induced by Fluorine Atom Positions in
 Azamacrocyclic Ligands
;
_journal_name_full 'Inorganic Chemistry'
_journal_page_first 1874
_journal_page_last 1880
_journal_paper_doi 10.1021/ic202168r
_journal_volume 51
_journal_year 2012
_chemical_formula_sum 'C132 H186 F6 N26 Ni3 O24'
_chemical_formula_weight 2811.12
_chemical_name_systematic
; 
 ? 
;
_space_group_IT_number 165
_symmetry_cell_setting trigonal
_symmetry_space_group_name_Hall '-P 3 2"c'
_symmetry_space_group_name_H-M 'P -3 c 1'
_atom_sites_solution_hydrogens geom
_atom_sites_solution_primary direct
_atom_sites_solution_secondary difmap
_audit_creation_method SHELXL-97
_cell_angle_alpha 90.00
_cell_angle_beta 90.00
_cell_angle_gamma 120.00
_cell_formula_units_Z 2
_cell_length_a 25.2592(4)
_cell_length_b 25.2592(4)
_cell_length_c 13.1462(3)
_cell_measurement_reflns_used 5194
_cell_measurement_temperature 110(2)
_cell_measurement_theta_max 61.43
_cell_measurement_theta_min 2.59
_cell_volume 7263.9(2)
_computing_cell_refinement 'Bruker FRAMBO'
_computing_data_collection 'Bruker FRAMBO'
_computing_data_reduction 'Bruker SAINT'
_computing_molecular_graphics 'Bruker SHELXTL'
_computing_publication_material 'Bruker SHELXTL'
_computing_structure_refinement 'SHELXL-97 (Sheldrick, 1997)'
_computing_structure_solution 'SHELXS-97 (Sheldrick, 1990)'
_diffrn_ambient_temperature 110(2)
_diffrn_measured_fraction_theta_full 0.975
_diffrn_measured_fraction_theta_max 0.975
_diffrn_measurement_device_type 'multiwire proportional'
_diffrn_measurement_method 'phi and omega scans'
_diffrn_radiation_monochromator graphite
_diffrn_radiation_source 'fine-focus sealed tube'
_diffrn_radiation_type CuK\a
_diffrn_radiation_wavelength 1.54178
_diffrn_reflns_av_R_equivalents 0.0224
_diffrn_reflns_av_sigmaI/netI 0.0327
_diffrn_reflns_limit_h_max 25
_diffrn_reflns_limit_h_min -28
_diffrn_reflns_limit_k_max 28
_diffrn_reflns_limit_k_min -22
_diffrn_reflns_limit_l_max 14
_diffrn_reflns_limit_l_min -8
_diffrn_reflns_number 9353
_diffrn_reflns_theta_full 62.63
_diffrn_reflns_theta_max 62.63
_diffrn_reflns_theta_min 3.50
_diffrn_standards_decay_% 0
_diffrn_standards_interval_count 0
_diffrn_standards_interval_time 0
_diffrn_standards_number 0
_exptl_absorpt_coefficient_mu 1.130
_exptl_absorpt_correction_T_max 0.8055
_exptl_absorpt_correction_T_min 0.6482
_exptl_absorpt_correction_type multi-scan
_exptl_absorpt_process_details SADABS
_exptl_crystal_colour pink
_exptl_crystal_density_diffrn 1.291
_exptl_crystal_description block
_exptl_crystal_F_000 3003
_exptl_crystal_size_max 0.42
_exptl_crystal_size_mid 0.31
_exptl_crystal_size_min 0.20
_refine_diff_density_max 0.894
_refine_diff_density_min -0.273
_refine_diff_density_rms 0.082
_refine_ls_extinction_method none
_refine_ls_goodness_of_fit_ref 1.097
_refine_ls_hydrogen_treatment constr
_refine_ls_matrix_type full
_refine_ls_number_parameters 343
_refine_ls_number_reflns 3782
_refine_ls_number_restraints 29
_refine_ls_restrained_S_all 1.100
_refine_ls_R_factor_all 0.0548
_refine_ls_R_factor_gt 0.0441
_refine_ls_shift/su_max 0.000
_refine_ls_shift/su_mean 0.000
_refine_ls_structure_factor_coef Fsqd
_refine_ls_weighting_details 'calc w=1/[\s^2^(Fo^2^)+(0.1009P)^2^+0.0000P] where P=(Fo^2^+2Fc^2^)/3'
_refine_ls_weighting_scheme calc
_refine_ls_wR_factor_gt 0.1466
_refine_ls_wR_factor_ref 0.1506
_reflns_number_gt 2868
_reflns_number_total 3782
_reflns_threshold_expression >2sigma(I)
_cod_data_source_file ic202168r_si_004.cif
_cod_data_source_block 3
_cod_database_code 4328252

loop_
_symmetry_equiv_pos_as_xyz
'x, y, z'
'-y, x-y, z'
'-x+y, -x, z'
'y, x, -z+1/2'
'-x, -x+y, -z+1/2'
'x-y, -y, -z+1/2'
'-x, -y, -z'
'y, -x+y, -z'
'x-y, x, -z'
'-y, -x, z-1/2'
'x, x-y, z-1/2'
'-x+y, y, z-1/2'

loop_
_atom_site_label
_atom_site_type_symbol
_atom_site_fract_x
_atom_site_fract_y
_atom_site_fract_z
_atom_site_U_iso_or_equiv
_atom_site_adp_type
_atom_site_occupancy
_atom_site_symmetry_multiplicity
_atom_site_calc_flag
_atom_site_refinement_flags
_atom_site_disorder_assembly
_atom_site_disorder_group
O1W O 0.1151(9) 0.0000(10) 0.1522(14) 0.312(10) Uani 0.563(5) 1 d PU A 1
C22 C 0.2605(6) 0.1068(5) -0.0242(12) 0.090(3) Uani 0.563(5) 1 d PDU A 1
H22A H 0.2420 0.0683 0.0141 0.136 Uiso 0.563(5) 1 calc PR A 1
H22B H 0.3049 0.1238 -0.0277 0.136 Uiso 0.563(5) 1 calc PR A 1
H22C H 0.2436 0.0990 -0.0932 0.136 Uiso 0.563(5) 1 calc PR A 1
C21 C 0.2718(6) 0.2107(5) -0.0264(12) 0.097(3) Uani 0.563(5) 1 d PDU A 1
H21A H 0.2665 0.2392 0.0171 0.145 Uiso 0.563(5) 1 calc PR A 1
H21B H 0.2497 0.2050 -0.0904 0.145 Uiso 0.563(5) 1 calc PR A 1
H21C H 0.3154 0.2274 -0.0408 0.145 Uiso 0.563(5) 1 calc PR A 1
C20 C 0.2149(4) 0.1401(4) 0.1121(7) 0.087(2) Uani 0.563(5) 1 d PDU A 1
H20A H 0.1986 0.1001 0.1393 0.105 Uiso 0.563(5) 1 calc PR A 1
N5 N 0.2471(3) 0.1503(3) 0.0268(6) 0.0846(18) Uani 0.563(5) 1 d PDU A 1
O3 O 0.2030(3) 0.1738(3) 0.1608(5) 0.097(2) Uani 0.563(5) 1 d PDU A 1
O1'W O 0.1320(10) 0.1222(9) 0.1749(13) 0.239(9) Uani 0.437(5) 1 d PU A 2
C22' C 0.2432(7) 0.1005(5) -0.0116(14) 0.079(3) Uani 0.437(5) 1 d PDU A 2
H22D H 0.2153 0.0636 -0.0498 0.118 Uiso 0.437(5) 1 calc PR A 2
H22E H 0.2287 0.0966 0.0587 0.118 Uiso 0.437(5) 1 calc PR A 2
H22F H 0.2843 0.1057 -0.0119 0.118 Uiso 0.437(5) 1 calc PR A 2
C21' C 0.2858(7) 0.2125(5) -0.0100(15) 0.088(3) Uani 0.437(5) 1 d PDU A 2
H21D H 0.2788 0.2448 -0.0364 0.132 Uiso 0.437(5) 1 calc PR A 2
H21E H 0.3283 0.2234 -0.0230 0.132 Uiso 0.437(5) 1 calc PR A 2
H21F H 0.2781 0.2082 0.0634 0.132 Uiso 0.437(5) 1 calc PR A 2
N5' N 0.2449(4) 0.1552(3) -0.0603(6) 0.0660(19) Uani 0.437(5) 1 d PDU A 2
O3' O 0.2055(3) 0.1887(3) -0.1863(6) 0.0775(19) Uani 0.437(5) 1 d PDU A 2
C20' C 0.2109(5) 0.1498(5) -0.1427(7) 0.069(2) Uani 0.437(5) 1 d PDU A 2
H20B H 0.1881 0.1098 -0.1702 0.083 Uiso 0.437(5) 1 calc PR A 2
Ni1 Ni 0.41841(2) 0.41841(2) 0.2500 0.0262(2) Uani 1 2 d S . .
F1 F 0.16267(9) 0.33151(10) -0.24955(16) 0.0637(6) Uani 1 1 d . . .
O1 O 0.46014(9) 0.38781(9) 0.14217(13) 0.0330(5) Uani 1 1 d . . .
O2 O 0.39282(10) 0.34860(12) 0.01447(17) 0.0524(6) Uani 1 1 d . . .
N2 N 0.35825(10) 0.47857(10) 0.09620(17) 0.0306(5) Uani 1 1 d . . .
N1 N 0.45656(10) 0.50069(10) 0.17203(17) 0.0292(5) Uani 1 1 d . . .
H1 H 0.4702 0.4947 0.1097 0.035 Uiso 1 1 calc R . .
N3 N 0.33689(10) 0.38115(10) 0.17289(17) 0.0281(5) Uani 1 1 d . . .
H3 H 0.3426 0.3673 0.1106 0.034 Uiso 1 1 calc R . .
N4 N 0.6667 0.3333 -0.1287(3) 0.0268(8) Uani 1 3 d S . .
C1 C 0.41248(13) 0.52237(13) 0.1507(2) 0.0319(6) Uani 1 1 d . . .
H1A H 0.3999 0.5322 0.2161 0.038 Uiso 1 1 calc R . .
H1B H 0.4335 0.5605 0.1104 0.038 Uiso 1 1 calc R . .
C4 C 0.51106(13) 0.54396(13) 0.2308(2) 0.0358(7) Uani 1 1 d . . .
H4A H 0.4986 0.5601 0.2891 0.043 Uiso 1 1 calc R . .
H4B H 0.5389 0.5788 0.1871 0.043 Uiso 1 1 calc R . .
C2 C 0.31520(13) 0.42473(13) 0.1517(2) 0.0304(6) Uani 1 1 d . . .
H2A H 0.2767 0.4034 0.1122 0.036 Uiso 1 1 calc R . .
H2B H 0.3058 0.4376 0.2171 0.036 Uiso 1 1 calc R . .
C3 C 0.29367(12) 0.32671(13) 0.2324(2) 0.0326(6) Uani 1 1 d . . .
H3A H 0.2581 0.2992 0.1898 0.039 Uiso 1 1 calc R . .
H3B H 0.2787 0.3394 0.2920 0.039 Uiso 1 1 calc R . .
C5 C 0.37149(14) 0.46838(14) -0.0084(2) 0.0357(7) Uani 1 1 d . . .
H5A H 0.3952 0.4469 -0.0064 0.043 Uiso 1 1 calc R . .
H5B H 0.3972 0.5085 -0.0416 0.043 Uiso 1 1 calc R . .
C6 C 0.31460(14) 0.43135(14) -0.0718(2) 0.0343(7) Uani 1 1 d . . .
C11 C 0.30774(14) 0.38153(15) -0.1274(2) 0.0388(7) Uani 1 1 d . . .
H11 H 0.3385 0.3705 -0.1239 0.047 Uiso 1 1 calc R . .
C10 C 0.25708(15) 0.34790(15) -0.1875(3) 0.0446(8) Uani 1 1 d . . .
H10 H 0.2529 0.3142 -0.2262 0.054 Uiso 1 1 calc R . .
C9 C 0.21280(15) 0.36425(16) -0.1902(2) 0.0445(8) Uani 1 1 d . . .
C8 C 0.21674(15) 0.41181(17) -0.1345(2) 0.0448(8) Uani 1 1 d . . .
H8 H 0.1848 0.4213 -0.1362 0.054 Uiso 1 1 calc R . .
C7 C 0.26839(15) 0.44577(15) -0.0757(2) 0.0413(8) Uani 1 1 d . . .
H7 H 0.2722 0.4794 -0.0375 0.050 Uiso 1 1 calc R . .
C12 C 0.44183(13) 0.36112(13) 0.0575(2) 0.0323(6) Uani 1 1 d . . .
C13 C 0.48287(12) 0.34208(12) 0.0047(2) 0.0267(6) Uani 1 1 d . . .
C14 C 0.46713(13) 0.31526(12) -0.0911(2) 0.0307(6) Uani 1 1 d . . .
H14 H 0.4293 0.3064 -0.1207 0.037 Uiso 1 1 calc R . .
C15 C 0.50611(12) 0.30137(12) -0.1436(2) 0.0310(6) Uani 1 1 d . . .
H15 H 0.4949 0.2836 -0.2094 0.037 Uiso 1 1 calc R . .
C16 C 0.56128(12) 0.31309(11) -0.10159(19) 0.0265(6) Uani 1 1 d . . .
C17 C 0.57635(12) 0.33836(12) -0.0044(2) 0.0288(6) Uani 1 1 d . . .
H17 H 0.6134 0.3456 0.0263 0.035 Uiso 1 1 calc R . .
C18 C 0.53763(12) 0.35303(12) 0.0479(2) 0.0290(6) Uani 1 1 d . . .
H18 H 0.5487 0.3707 0.1138 0.035 Uiso 1 1 calc R . .
C19 C 0.60303(11) 0.29721(12) -0.1604(2) 0.0301(6) Uani 1 1 d . . .
H19A H 0.5891 0.2533 -0.1506 0.036 Uiso 1 1 calc R . .
H19B H 0.6000 0.3040 -0.2338 0.036 Uiso 1 1 calc R . .

loop_
_atom_site_aniso_label
_atom_site_aniso_U_11
_atom_site_aniso_U_22
_atom_site_aniso_U_33
_atom_site_aniso_U_23
_atom_site_aniso_U_13
_atom_site_aniso_U_12
O1W 0.314(11) 0.311(11) 0.309(11) -0.006(5) 0.015(5) 0.155(6)
C22 0.092(5) 0.092(4) 0.088(4) -0.007(3) 0.002(4) 0.047(4)
C21 0.098(5) 0.088(4) 0.097(5) -0.001(3) -0.009(4) 0.040(3)
C20 0.091(3) 0.087(3) 0.087(3) -0.007(3) -0.003(3) 0.047(3)
N5 0.089(3) 0.083(3) 0.081(3) -0.005(2) -0.004(2) 0.042(2)
O3 0.106(4) 0.096(3) 0.100(3) -0.023(3) -0.011(3) 0.059(3)
O1'W 0.250(10) 0.238(10) 0.236(10) 0.001(5) 0.004(5) 0.126(6)
C22' 0.076(5) 0.077(4) 0.083(5) -0.001(3) -0.001(4) 0.038(4)
C21' 0.090(5) 0.076(4) 0.084(5) -0.008(4) -0.009(4) 0.031(3)
N5' 0.066(3) 0.064(3) 0.067(3) -0.008(2) 0.004(2) 0.032(2)
O3' 0.076(3) 0.076(3) 0.083(3) 0.000(2) 0.004(3) 0.040(3)
C20' 0.068(3) 0.069(3) 0.072(3) -0.006(2) 0.004(2) 0.034(2)
Ni1 0.0268(3) 0.0268(3) 0.0276(4) -0.00028(13) 0.00028(13) 0.0153(3)
F1 0.0499(12) 0.0828(15) 0.0665(13) -0.0201(11) -0.0235(10) 0.0394(11)
O1 0.0328(10) 0.0421(11) 0.0298(10) -0.0080(9) -0.0029(8) 0.0229(9)
O2 0.0455(13) 0.0796(17) 0.0501(13) -0.0246(12) -0.0165(11) 0.0449(13)
N2 0.0344(13) 0.0337(12) 0.0276(12) 0.0042(10) 0.0019(10) 0.0199(10)
N1 0.0303(12) 0.0313(12) 0.0273(11) -0.0005(10) 0.0014(10) 0.0163(10)
N3 0.0290(12) 0.0297(12) 0.0295(11) 0.0028(9) 0.0027(9) 0.0174(10)
N4 0.0240(11) 0.0240(11) 0.032(2) 0.000 0.000 0.0120(6)
C1 0.0375(15) 0.0325(15) 0.0298(14) 0.0016(12) 0.0011(12) 0.0205(13)
C4 0.0354(16) 0.0293(14) 0.0375(16) 0.0000(12) -0.0035(13) 0.0124(13)
C2 0.0305(14) 0.0355(15) 0.0304(14) 0.0046(12) 0.0027(12) 0.0205(12)
C3 0.0265(14) 0.0300(15) 0.0401(15) 0.0032(12) 0.0008(12) 0.0132(12)
C5 0.0380(16) 0.0401(16) 0.0290(15) 0.0015(12) 0.0044(12) 0.0194(14)
C6 0.0399(16) 0.0396(16) 0.0271(14) 0.0068(12) 0.0048(12) 0.0226(14)
C11 0.0373(16) 0.0460(17) 0.0399(16) 0.0020(14) 0.0005(13) 0.0259(14)
C10 0.0447(18) 0.0467(18) 0.0493(19) -0.0059(15) -0.0052(15) 0.0280(16)
C9 0.0397(17) 0.059(2) 0.0395(17) -0.0023(15) -0.0068(14) 0.0282(16)
C8 0.0492(19) 0.066(2) 0.0363(16) 0.0041(16) -0.0005(14) 0.0415(17)
C7 0.057(2) 0.0521(19) 0.0294(15) 0.0016(13) -0.0008(14) 0.0386(17)
C12 0.0346(15) 0.0355(15) 0.0332(15) -0.0008(12) -0.0012(12) 0.0223(13)
C13 0.0278(14) 0.0267(13) 0.0274(13) 0.0018(11) 0.0021(11) 0.0149(11)
C14 0.0278(14) 0.0324(14) 0.0329(15) -0.0032(12) -0.0048(12) 0.0158(12)
C15 0.0308(14) 0.0309(14) 0.0306(14) -0.0077(12) -0.0042(11) 0.0151(12)
C16 0.0265(13) 0.0223(13) 0.0300(14) 0.0001(11) 0.0006(11) 0.0116(11)
C17 0.0272(13) 0.0323(15) 0.0291(13) -0.0008(11) -0.0022(11) 0.0166(12)
C18 0.0322(14) 0.0277(14) 0.0279(13) -0.0014(11) -0.0006(11) 0.0156(12)
C19 0.0266(14) 0.0293(14) 0.0332(14) -0.0052(12) -0.0018(11) 0.0131(12)

loop_
_atom_type_symbol
_atom_type_description
_atom_type_scat_dispersion_real
_atom_type_scat_dispersion_imag
_atom_type_scat_source
C C 0.0181 0.0091 'International Tables Vol C Tables 4.2.6.8 and 6.1.1.4'
H H 0.0000 0.0000 'International Tables Vol C Tables 4.2.6.8 and 6.1.1.4'
F F 0.0727 0.0534 'International Tables Vol C Tables 4.2.6.8 and 6.1.1.4'
N N 0.0311 0.0180 'International Tables Vol C Tables 4.2.6.8 and 6.1.1.4'
Ni Ni -3.0029 0.5091 'International Tables Vol C Tables 4.2.6.8 and 6.1.1.4'
O O 0.0492 0.0322 'International Tables Vol C Tables 4.2.6.8 and 6.1.1.4'

loop_
_geom_angle_atom_site_label_1
_geom_angle_atom_site_label_2
_geom_angle_atom_site_label_3
_geom_angle
_geom_angle_site_symmetry_1
_geom_angle_site_symmetry_3
N5 C22 H22A 109.5 . .
N5 C22 H22B 109.5 . .
H22A C22 H22B 109.5 . .
N5 C22 H22C 109.5 . .
H22A C22 H22C 109.5 . .
H22B C22 H22C 109.5 . .
N5 C21 H21A 109.5 . .
N5 C21 H21B 109.5 . .
H21A C21 H21B 109.5 . .
N5 C21 H21C 109.5 . .
H21A C21 H21C 109.5 . .
H21B C21 H21C 109.5 . .
O3 C20 N5 130.4(9) . .
O3 C20 H20A 114.8 . .
N5 C20 H20A 114.8 . .
C20 N5 C22 126.0(9) . .
C20 N5 C21 119.5(9) . .
C22 N5 C21 114.5(9) . .
N5' C22' H22D 109.5 . .
N5' C22' H22E 109.5 . .
H22D C22' H22E 109.5 . .
N5' C22' H22F 109.5 . .
H22D C22' H22F 109.5 . .
H22E C22' H22F 109.5 . .
N5' C21' H21D 109.5 . .
N5' C21' H21E 109.5 . .
H21D C21' H21E 109.5 . .
N5' C21' H21F 109.5 . .
H21D C21' H21F 109.5 . .
H21E C21' H21F 109.5 . .
C20' N5' C21' 124.6(9) . .
C20' N5' C22' 121.7(10) . .
C21' N5' C22' 113.7(10) . .
C20' O3' O3' 139.4(8) . 4_554
O3' C20' N5' 128.9(9) . .
O3' C20' H20B 115.6 . .
N5' C20' H20B 115.6 . .
N3 Ni1 N3 86.12(12) . 4
N3 Ni1 N1 179.62(9) . 4
N3 Ni1 N1 94.15(9) 4 4
N3 Ni1 N1 94.15(8) . .
N3 Ni1 N1 179.62(9) 4 .
N1 Ni1 N1 85.59(12) 4 .
N3 Ni1 O1 91.52(8) . 4
N3 Ni1 O1 94.01(8) 4 4
N1 Ni1 O1 88.19(8) 4 4
N1 Ni1 O1 86.25(8) . 4
N3 Ni1 O1 94.01(8) . .
N3 Ni1 O1 91.52(8) 4 .
N1 Ni1 O1 86.25(8) 4 .
N1 Ni1 O1 88.19(8) . .
O1 Ni1 O1 172.43(11) 4 .
C12 O1 Ni1 131.67(18) . .
C2 N2 C1 116.7(2) . .
C2 N2 C5 116.0(2) . .
C1 N2 C5 112.7(2) . .
C4 N1 C1 114.6(2) . .
C4 N1 Ni1 106.10(16) . .
C1 N1 Ni1 113.74(17) . .
C4 N1 H1 107.3 . .
C1 N1 H1 107.3 . .
Ni1 N1 H1 107.3 . .
C2 N3 C3 114.5(2) . .
C2 N3 Ni1 114.29(17) . .
C3 N3 Ni1 105.62(16) . .
C2 N3 H3 107.3 . .
C3 N3 H3 107.3 . .
Ni1 N3 H3 107.3 . .
C19 N4 C19 112.16(16) 2_655 3_665
C19 N4 C19 112.16(16) 2_655 .
C19 N4 C19 112.16(16) 3_665 .
N2 C1 N1 114.0(2) . .
N2 C1 H1A 108.8 . .
N1 C1 H1A 108.8 . .
N2 C1 H1B 108.8 . .
N1 C1 H1B 108.8 . .
H1A C1 H1B 107.7 . .
N1 C4 C4 109.28(19) . 4
N1 C4 H4A 109.8 . .
C4 C4 H4A 109.8 4 .
N1 C4 H4B 109.8 . .
C4 C4 H4B 109.8 4 .
H4A C4 H4B 108.3 . .
N2 C2 N3 114.3(2) . .
N2 C2 H2A 108.7 . .
N3 C2 H2A 108.7 . .
N2 C2 H2B 108.7 . .
N3 C2 H2B 108.7 . .
H2A C2 H2B 107.6 . .
N3 C3 C3 108.58(18) . 4
N3 C3 H3A 110.0 . .
C3 C3 H3A 110.0 4 .
N3 C3 H3B 110.0 . .
C3 C3 H3B 110.0 4 .
H3A C3 H3B 108.4 . .
N2 C5 C6 113.3(2) . .
N2 C5 H5A 108.9 . .
C6 C5 H5A 108.9 . .
N2 C5 H5B 108.9 . .
C6 C5 H5B 108.9 . .
H5A C5 H5B 107.7 . .
C7 C6 C11 118.6(3) . .
C7 C6 C5 121.5(3) . .
C11 C6 C5 120.0(3) . .
C10 C11 C6 121.2(3) . .
C10 C11 H11 119.4 . .
C6 C11 H11 119.4 . .
C9 C10 C11 118.3(3) . .
C9 C10 H10 120.8 . .
C11 C10 H10 120.8 . .
F1 C9 C8 118.6(3) . .
F1 C9 C10 118.9(3) . .
C8 C9 C10 122.6(3) . .
C9 C8 C7 118.4(3) . .
C9 C8 H8 120.8 . .
C7 C8 H8 120.8 . .
C8 C7 C6 120.9(3) . .
C8 C7 H7 119.5 . .
C6 C7 H7 119.5 . .
O2 C12 O1 125.9(3) . .
O2 C12 C13 117.5(2) . .
O1 C12 C13 116.6(2) . .
C18 C13 C14 118.8(2) . .
C18 C13 C12 121.4(2) . .
C14 C13 C12 119.8(2) . .
C15 C14 C13 120.6(2) . .
C15 C14 H14 119.7 . .
C13 C14 H14 119.7 . .
C14 C15 C16 120.9(2) . .
C14 C15 H15 119.5 . .
C16 C15 H15 119.5 . .
C15 C16 C17 118.6(2) . .
C15 C16 C19 119.9(2) . .
C17 C16 C19 121.5(2) . .
C18 C17 C16 120.6(2) . .
C18 C17 H17 119.7 . .
C16 C17 H17 119.7 . .
C17 C18 C13 120.5(2) . .
C17 C18 H18 119.7 . .
C13 C18 H18 119.7 . .
N4 C19 C16 112.6(2) . .
N4 C19 H19A 109.1 . .
C16 C19 H19A 109.1 . .
N4 C19 H19B 109.1 . .
C16 C19 H19B 109.1 . .
H19A C19 H19B 107.8 . .

loop_
_geom_bond_atom_site_label_1
_geom_bond_atom_site_label_2
_geom_bond_distance
_geom_bond_site_symmetry_2
C22 N5 1.465(11) .
C22 H22A 0.9800 .
C22 H22B 0.9800 .
C22 H22C 0.9800 .
C21 N5 1.502(11) .
C21 H21A 0.9800 .
C21 H21B 0.9800 .
C21 H21C 0.9800 .
C20 O3 1.218(9) .
C20 N5 1.333(10) .
C20 H20A 0.9500 .
C22' N5' 1.502(12) .
C22' H22D 0.9800 .
C22' H22E 0.9800 .
C22' H22F 0.9800 .
C21' N5' 1.452(11) .
C21' H21D 0.9800 .
C21' H21E 0.9800 .
C21' H21F 0.9800 .
N5' C20' 1.345(11) .
O3' C20' 1.204(10) .
O3' O3' 1.829(15) 4_554
C20' H20B 0.9500 .
Ni1 N3 2.053(2) .
Ni1 N3 2.053(2) 4
Ni1 N1 2.073(2) 4
Ni1 N1 2.073(2) .
Ni1 O1 2.1291(17) 4
Ni1 O1 2.1291(17) .
F1 C9 1.360(4) .
O1 C12 1.263(3) .
O2 C12 1.249(3) .
N2 C2 1.444(4) .
N2 C1 1.449(4) .
N2 C5 1.468(4) .
N1 C4 1.477(4) .
N1 C1 1.493(4) .
N1 H1 0.9300 .
N3 C2 1.481(3) .
N3 C3 1.481(3) .
N3 H3 0.9300 .
N4 C19 1.457(3) 2_655
N4 C19 1.457(3) 3_665
N4 C19 1.457(3) .
C1 H1A 0.9900 .
C1 H1B 0.9900 .
C4 C4 1.525(6) 4
C4 H4A 0.9900 .
C4 H4B 0.9900 .
C2 H2A 0.9900 .
C2 H2B 0.9900 .
C3 C3 1.517(6) 4
C3 H3A 0.9900 .
C3 H3B 0.9900 .
C5 C6 1.513(4) .
C5 H5A 0.9900 .
C5 H5B 0.9900 .
C6 C7 1.387(4) .
C6 C11 1.389(4) .
C11 C10 1.377(4) .
C11 H11 0.9500 .
C10 C9 1.373(4) .
C10 H10 0.9500 .
C9 C8 1.367(5) .
C8 C7 1.384(5) .
C8 H8 0.9500 .
C7 H7 0.9500 .
C12 C13 1.512(4) .
C13 C18 1.390(4) .
C13 C14 1.390(4) .
C14 C15 1.384(4) .
C14 H14 0.9500 .
C15 C16 1.386(4) .
C15 H15 0.9500 .
C16 C17 1.393(4) .
C16 C19 1.514(4) .
C17 C18 1.389(4) .
C17 H17 0.9500 .
C18 H18 0.9500 .
C19 H19A 0.9900 .
C19 H19B 0.9900 .
